data_7032636
loop_
_publ_author_name
'Zhu, Hai-Bin'
'Wu, Yan-Fang'
'Zhao, Yue'
'Hu, Jun'

_publ_section_title
;
 Unprecedented metal-mediated in situ reactions of heterocyclic disulfide
 of di[4-(pyridin-2-yl)pyrimidinyl]disulfide.
;
_journal_issue 45
_journal_name_full 'Dalton transactions (Cambridge, England : 2003)'
_journal_page_first 17156
_journal_page_last 17162
_journal_paper_doi 10.1039/c4dt02322f
_journal_volume 43
_journal_year 2014
_chemical_formula_moiety 'C18 H12 Ag2 N6 O6 S2, 2(CH3CN)'
_chemical_formula_sum 'C22 H18 Ag2 N8 O6 S2'
_chemical_formula_weight 770.30
_chemical_name_systematic
; 
 ? 
;
_space_group_IT_number 14
_symmetry_cell_setting monoclinic
_symmetry_space_group_name_Hall '-P 2ybc'
_symmetry_space_group_name_H-M 'P 1 21/c 1'
_atom_sites_solution_hydrogens geom
_atom_sites_solution_primary direct
_atom_sites_solution_secondary difmap
_audit_creation_method SHELXL-97
_cell_angle_alpha 90.00
_cell_angle_beta 94.045(3)
_cell_angle_gamma 90.00
_cell_formula_units_Z 4
_cell_length_a 12.3349(4)
_cell_length_b 14.6190(5)
_cell_length_c 13.7257(5)
_cell_measurement_reflns_used 4855
_cell_measurement_temperature 293(2)
_cell_measurement_theta_max 62.8771
_cell_measurement_theta_min 4.4208
_cell_volume 2468.91(15)
_computing_cell_refinement 'CrysAlis Pro (Oxford Diffraction, 2009)'
_computing_data_collection 'CrysAlis Pro (Oxford Diffraction, 2009)'
_computing_data_reduction 'CrysAlis Pro (Oxford Diffraction, 2009)'
_computing_molecular_graphics 'SHELXTL (Sheldrick, 2008)'
_computing_publication_material 'SHELXTL (Sheldrick, 2008)'
_computing_structure_refinement 'SHELXL97 (Sheldrick, 2008)'
_computing_structure_solution 'SHELXS97 (Sheldrick, 2008)'
_diffrn_ambient_temperature 293(2)
_diffrn_measured_fraction_theta_full 0.975
_diffrn_measured_fraction_theta_max 0.975
_diffrn_measurement_device_type 'Xcalibur, Sapphire3, Gemini ultra'
_diffrn_measurement_method '\w scans'
_diffrn_radiation_monochromator graphite
_diffrn_radiation_source 'fine-focus sealed tube'
_diffrn_radiation_type CuK\a
_diffrn_radiation_wavelength 1.54178
_diffrn_reflns_av_R_equivalents 0.0746
_diffrn_reflns_av_unetI/netI 0.0550
_diffrn_reflns_limit_h_max 9
_diffrn_reflns_limit_h_min -14
_diffrn_reflns_limit_k_max 16
_diffrn_reflns_limit_k_min -16
_diffrn_reflns_limit_l_max 15
_diffrn_reflns_limit_l_min -15
_diffrn_reflns_number 11929
_diffrn_reflns_theta_full 62.97
_diffrn_reflns_theta_max 62.97
_diffrn_reflns_theta_min 4.42
_exptl_absorpt_coefficient_mu 14.830
_exptl_absorpt_correction_T_max 0.2000
_exptl_absorpt_correction_T_min 0.1082
_exptl_absorpt_correction_type multi-scan
_exptl_crystal_colour brown
_exptl_crystal_density_diffrn 2.072
_exptl_crystal_density_method 'not measured'
_exptl_crystal_description block
_exptl_crystal_F_000 1520
_exptl_crystal_size_max 0.27
_exptl_crystal_size_mid 0.22
_exptl_crystal_size_min 0.16
_platon_squeeze_details
;
In order to subtract the contribution from the disordered solvent molecules,
the SQUEEZE command was applied.
SQUEEZE removed two disordered CH3CN per formula unit. This valueis calculated
See ref. Bi, Y. F.; Wang, X. T.; Liao, W. P.; Wang, X. F.; Wang, X. W.;
Zhang, H. J.; Gao, S. J. Am. Chem. Soc. 2009, 131, 11650.
;
_refine_diff_density_max 1.468
_refine_diff_density_min -1.083
_refine_diff_density_rms 0.178
_refine_ls_extinction_method none
_refine_ls_goodness_of_fit_ref 1.011
_refine_ls_hydrogen_treatment mixed
_refine_ls_matrix_type full
_refine_ls_number_parameters 307
_refine_ls_number_reflns 3892
_refine_ls_number_restraints 0
_refine_ls_restrained_S_all 1.011
_refine_ls_R_factor_all 0.0813
_refine_ls_R_factor_gt 0.0730
_refine_ls_shift/su_max 0.000
_refine_ls_shift/su_mean 0.000
_refine_ls_structure_factor_coef Fsqd
_refine_ls_weighting_details 'calc w=1/[\s^2^(Fo^2^)+(0.1594P)^2^+0.0000P] where P=(Fo^2^+2Fc^2^)/3'
_refine_ls_weighting_scheme calc
_refine_ls_wR_factor_gt 0.2049
_refine_ls_wR_factor_ref 0.2173
_reflns_number_gt 3188
_reflns_number_total 3892
_reflns_threshold_expression >2sigma(I)
_cod_data_source_file c4dt02322f2.cif
_cod_data_source_block 1
_cod_depositor_comments 'Adding full bibliography for 7032636--7032639.cif.'
_cod_original_sg_symbol_H-M 'P 21/c'
_cod_database_code 7032636

loop_
_symmetry_equiv_pos_as_xyz
'x, y, z'
'-x, y+1/2, -z+1/2'
'-x, -y, -z'
'x, -y-1/2, z-1/2'

loop_
_atom_site_label
_atom_site_type_symbol
_atom_site_fract_x
_atom_site_fract_y
_atom_site_fract_z
_atom_site_U_iso_or_equiv
_atom_site_adp_type
_atom_site_occupancy
_atom_site_symmetry_multiplicity
_atom_site_calc_flag
_atom_site_refinement_flags
Ag1 Ag 0.79559(5) 0.47177(4) 0.59703(5) 0.0599(3) Uani 1 1 d .
Ag2 Ag 0.70025(5) 0.38129(4) 0.37726(5) 0.0623(3) Uani 1 1 d .
S2 S 0.91439(16) 0.53934(13) 0.36994(15) 0.0513(5) Uani 1 1 d .
N2 N 0.6018(5) 0.4476(5) 0.6247(4) 0.0499(15) Uani 1 1 d .
O6 O 0.8255(5) 0.5313(4) 0.4325(4) 0.0606(15) Uani 1 1 d .
N5 N 0.8923(5) 0.3591(4) 0.3577(4) 0.0483(14) Uani 1 1 d .
N3 N 0.7500(5) 0.3140(4) 0.6054(4) 0.0492(14) Uani 1 1 d .
N6 N 0.7424(6) 0.2256(4) 0.3673(5) 0.0526(15) Uani 1 1 d .
C6 C 0.6261(8) 0.1968(6) 0.6443(6) 0.066(2) Uani 1 1 d .
H6A H 0.5568 0.1806 0.6607 0.079 Uiso 1 1 calc R
C15 C 0.8701(8) 0.1089(6) 0.3305(6) 0.061(2) Uani 1 1 d .
H15A H 0.9406 0.0934 0.3172 0.074 Uiso 1 1 calc R
C5 C 0.6504(6) 0.2873(5) 0.6280(5) 0.0491(17) Uani 1 1 d .
C1 C 0.5309(6) 0.5133(5) 0.6323(5) 0.0487(18) Uani 1 1 d .
C14 C 0.8416(6) 0.1990(5) 0.3454(5) 0.0490(17) Uani 1 1 d .
C4 C 0.5689(6) 0.3617(5) 0.6378(5) 0.0499(18) Uani 1 1 d .
C10 C 0.9650(6) 0.4248(5) 0.3580(5) 0.0496(18) Uani 1 1 d .
C13 C 0.9254(7) 0.2736(5) 0.3413(5) 0.0523(19) Uani 1 1 d .
C9 C 0.8242(7) 0.2487(6) 0.5981(6) 0.060(2) Uani 1 1 d .
H9A H 0.8932 0.2655 0.5815 0.072 Uiso 1 1 calc R
C8 C 0.8034(8) 0.1567(6) 0.6141(6) 0.064(2) Uani 1 1 d .
H8A H 0.8582 0.1134 0.6094 0.077 Uiso 1 1 calc R
C18 C 0.6685(8) 0.1594(6) 0.3728(6) 0.062(2) Uani 1 1 d .
H18A H 0.5988 0.1767 0.3873 0.075 Uiso 1 1 calc R
C17 C 0.6871(9) 0.0671(7) 0.3585(7) 0.074(3) Uani 1 1 d .
H17A H 0.6324 0.0239 0.3640 0.088 Uiso 1 1 calc R
C3 C 0.4648(6) 0.3450(6) 0.6662(7) 0.061(2) Uani 1 1 d .
H3A H 0.4427 0.2865 0.6825 0.073 Uiso 1 1 calc R
C7 C 0.7035(9) 0.1307(6) 0.6363(7) 0.071(3) Uani 1 1 d .
H7A H 0.6874 0.0694 0.6460 0.085 Uiso 1 1 calc R
C16 C 0.7900(9) 0.0418(6) 0.3359(6) 0.067(2) Uani 1 1 d .
H16A H 0.8060 -0.0193 0.3244 0.080 Uiso 1 1 calc R
N4 N 1.0712(5) 0.4172(5) 0.3438(5) 0.0552(16) Uani 1 1 d .
N1 N 0.4256(5) 0.5041(5) 0.6528(5) 0.0598(17) Uani 1 1 d .
C11 C 1.1020(7) 0.3319(6) 0.3248(6) 0.058(2) Uani 1 1 d .
H11A H 1.1743 0.3216 0.3131 0.069 Uiso 1 1 d R
C12 C 1.0320(7) 0.2578(6) 0.3219(6) 0.065(2) Uani 1 1 d .
H12A H 1.0561 0.1995 0.3073 0.078 Uiso 1 1 calc R
C2 C 0.3959(8) 0.4186(7) 0.6693(7) 0.071(2) Uani 1 1 d .
H2A H 0.3245 0.4079 0.6837 0.085 Uiso 1 1 calc R
S1 S 0.58051(17) 0.62848(13) 0.62770(16) 0.0558(5) Uani 1 1 d .
O5 O 0.8777(5) 0.5645(5) 0.2712(4) 0.0702(16) Uani 1 1 d .
O4 O 1.0045(5) 0.5932(4) 0.4137(6) 0.081(2) Uani 1 1 d .
O3 O 0.6704(6) 0.6245(4) 0.5686(6) 0.0772(19) Uani 1 1 d .
O2 O 0.4908(5) 0.6828(5) 0.5855(6) 0.087(2) Uani 1 1 d .
O1 O 0.6109(6) 0.6474(5) 0.7287(5) 0.0837(19) Uani 1 1 d .

loop_
_atom_site_aniso_label
_atom_site_aniso_U_11
_atom_site_aniso_U_22
_atom_site_aniso_U_33
_atom_site_aniso_U_23
_atom_site_aniso_U_13
_atom_site_aniso_U_12
Ag1 0.0576(5) 0.0521(5) 0.0712(5) 0.0030(3) 0.0141(3) -0.0020(2)
Ag2 0.0555(5) 0.0495(5) 0.0826(5) 0.0020(3) 0.0094(3) 0.0025(2)
S2 0.0547(11) 0.0423(11) 0.0574(11) 0.0012(8) 0.0088(9) -0.0023(8)
N2 0.059(4) 0.047(4) 0.043(3) -0.001(3) 0.002(3) 0.007(3)
O6 0.074(4) 0.054(4) 0.056(3) 0.005(2) 0.018(3) 0.000(3)
N5 0.058(4) 0.041(3) 0.046(3) -0.001(3) 0.005(3) -0.003(3)
N3 0.062(4) 0.045(4) 0.042(3) -0.003(3) 0.008(3) -0.011(3)
N6 0.070(4) 0.042(4) 0.045(3) -0.004(3) -0.001(3) -0.009(3)
C6 0.087(6) 0.051(5) 0.059(5) -0.001(4) 0.002(4) -0.010(4)
C15 0.083(6) 0.049(5) 0.053(4) -0.001(4) 0.009(4) 0.010(4)
C5 0.063(5) 0.047(4) 0.037(3) 0.000(3) -0.003(3) 0.009(3)
C1 0.059(5) 0.052(5) 0.035(3) 0.000(3) 0.002(3) -0.004(4)
C14 0.067(5) 0.052(4) 0.028(3) -0.006(3) 0.000(3) 0.002(4)
C4 0.059(5) 0.051(5) 0.040(4) 0.005(3) 0.001(3) -0.008(4)
C10 0.062(5) 0.046(4) 0.040(4) 0.000(3) 0.005(3) 0.004(4)
C13 0.071(5) 0.054(5) 0.032(3) -0.006(3) 0.004(3) 0.008(4)
C9 0.066(5) 0.053(5) 0.060(5) -0.005(4) -0.003(4) -0.003(4)
C8 0.091(7) 0.048(5) 0.055(5) -0.005(4) 0.003(4) 0.016(4)
C18 0.080(5) 0.055(5) 0.050(4) 0.001(4) -0.001(4) -0.018(4)
C17 0.116(8) 0.051(5) 0.053(5) 0.008(4) 0.001(5) -0.024(5)
C3 0.057(5) 0.052(5) 0.075(5) 0.012(4) 0.009(4) -0.009(4)
C7 0.106(8) 0.044(5) 0.063(5) -0.003(4) 0.015(5) 0.004(5)
C16 0.098(7) 0.047(5) 0.055(5) -0.004(4) 0.012(4) 0.009(4)
N4 0.060(4) 0.060(4) 0.047(3) 0.000(3) 0.011(3) 0.002(3)
N1 0.057(4) 0.057(4) 0.066(4) 0.008(3) 0.010(3) -0.007(3)
C11 0.060(5) 0.054(5) 0.062(5) -0.006(4) 0.019(4) 0.010(4)
C12 0.072(6) 0.063(5) 0.062(5) -0.010(4) 0.013(4) 0.016(4)
C2 0.071(6) 0.059(6) 0.083(6) 0.011(5) 0.011(5) -0.011(4)
S1 0.0566(12) 0.0442(11) 0.0677(12) -0.0024(8) 0.0131(9) 0.0017(8)
O5 0.091(4) 0.071(4) 0.049(3) 0.020(3) 0.015(3) 0.015(3)
O4 0.068(4) 0.044(3) 0.128(6) -0.015(4) 0.002(4) 0.005(3)
O3 0.081(4) 0.058(4) 0.097(5) 0.009(3) 0.039(4) 0.002(3)
O2 0.078(4) 0.064(4) 0.118(6) 0.031(4) 0.000(4) 0.005(3)
O1 0.103(5) 0.076(4) 0.072(4) -0.016(4) 0.004(4) -0.013(4)

loop_
_atom_type_symbol
_atom_type_description
_atom_type_scat_dispersion_real
_atom_type_scat_dispersion_imag
_atom_type_scat_source
C C 0.0181 0.0091 'International Tables Vol C Tables 4.2.6.8 and 6.1.1.4'
H H 0.0000 0.0000 'International Tables Vol C Tables 4.2.6.8 and 6.1.1.4'
N N 0.0311 0.0180 'International Tables Vol C Tables 4.2.6.8 and 6.1.1.4'
O O 0.0492 0.0322 'International Tables Vol C Tables 4.2.6.8 and 6.1.1.4'
S S 0.3331 0.5567 'International Tables Vol C Tables 4.2.6.8 and 6.1.1.4'
Ag Ag 0.1306 4.2820 'International Tables Vol C Tables 4.2.6.8 and 6.1.1.4'

loop_
_geom_angle_atom_site_label_1
_geom_angle_atom_site_label_2
_geom_angle_atom_site_label_3
_geom_angle
_geom_angle_site_symmetry_1
_geom_angle_site_symmetry_3
N3 Ag1 N4 142.6(2) . 3_766
N3 Ag1 N2 67.6(2) . .
N4 Ag1 N2 133.5(2) 3_766 .
N3 Ag1 O6 115.89(19) . .
N4 Ag1 O6 85.9(2) 3_766 .
N2 Ag1 O6 113.5(2) . .
N1 Ag2 N6 147.9(2) 3_666 .
N1 Ag2 N5 136.8(2) 3_666 .
N6 Ag2 N5 69.0(2) . .
O6 S2 O5 112.2(4) . .
O6 S2 O4 112.8(4) . .
O5 S2 O4 115.3(4) . .
O6 S2 C10 105.2(3) . .
O5 S2 C10 103.8(4) . .
O4 S2 C10 106.3(4) . .
C1 N2 C4 117.9(7) . .
C1 N2 Ag1 124.5(5) . .
C4 N2 Ag1 117.5(5) . .
S2 O6 Ag1 137.7(4) . .
C10 N5 C13 117.8(7) . .
C10 N5 Ag2 125.0(5) . .
C13 N5 Ag2 117.1(5) . .
C9 N3 C5 117.0(7) . .
C9 N3 Ag1 121.7(6) . .
C5 N3 Ag1 121.0(5) . .
C18 N6 C14 116.2(7) . .
C18 N6 Ag2 123.1(6) . .
C14 N6 Ag2 120.4(5) . .
C7 C6 C5 120.3(9) . .
C7 C6 H6A 119.9 . .
C5 C6 H6A 119.9 . .
C14 C15 C16 118.2(8) . .
C14 C15 H15A 120.9 . .
C16 C15 H15A 120.9 . .
N3 C5 C6 121.8(7) . .
N3 C5 C4 116.2(7) . .
C6 C5 C4 122.0(8) . .
N2 C1 N1 126.9(8) . .
N2 C1 S1 117.0(6) . .
N1 C1 S1 115.8(6) . .
N6 C14 C15 123.8(7) . .
N6 C14 C13 116.0(7) . .
C15 C14 C13 120.1(7) . .
N2 C4 C3 119.9(8) . .
N2 C4 C5 117.4(7) . .
C3 C4 C5 122.6(7) . .
N5 C10 N4 127.7(7) . .
N5 C10 S2 116.1(6) . .
N4 C10 S2 116.0(6) . .
N5 C13 C12 119.6(8) . .
N5 C13 C14 116.8(7) . .
C12 C13 C14 123.6(7) . .
N3 C9 C8 123.2(9) . .
N3 C9 H9A 118.4 . .
C8 C9 H9A 118.4 . .
C7 C8 C9 119.4(8) . .
C7 C8 H8A 120.3 . .
C9 C8 H8A 120.3 . .
N6 C18 C17 125.2(10) . .
N6 C18 H18A 117.4 . .
C17 C18 H18A 117.4 . .
C16 C17 C18 117.2(9) . .
C16 C17 H17A 121.4 . .
C18 C17 H17A 121.4 . .
C2 C3 C4 117.2(8) . .
C2 C3 H3A 121.4 . .
C4 C3 H3A 121.4 . .
C8 C7 C6 118.3(9) . .
C8 C7 H7A 120.8 . .
C6 C7 H7A 120.8 . .
C17 C16 C15 119.3(8) . .
C17 C16 H16A 120.4 . .
C15 C16 H16A 120.4 . .
C11 N4 C10 113.6(7) . .
C11 N4 Ag1 119.9(5) . 3_766
C10 N4 Ag1 123.0(5) . 3_766
C2 N1 C1 114.2(8) . .
C2 N1 Ag2 121.7(6) . 3_666
C1 N1 Ag2 122.4(5) . 3_666
N4 C11 C12 123.5(8) . .
N4 C11 H11A 118.3 . .
C12 C11 H11A 118.2 . .
C13 C12 C11 117.8(8) . .
C13 C12 H12A 121.1 . .
C11 C12 H12A 121.1 . .
N1 C2 C3 123.6(9) . .
N1 C2 H2A 118.2 . .
C3 C2 H2A 118.2 . .
O3 S1 O1 113.4(5) . .
O3 S1 O2 113.5(5) . .
O1 S1 O2 114.8(5) . .
O3 S1 C1 105.3(4) . .
O1 S1 C1 102.3(4) . .
O2 S1 C1 106.0(4) . .

loop_
_geom_bond_atom_site_label_1
_geom_bond_atom_site_label_2
_geom_bond_distance
_geom_bond_site_symmetry_2
Ag1 N3 2.378(6) .
Ag1 N4 2.410(7) 3_766
Ag1 N2 2.472(6) .
Ag1 O6 2.473(6) .
Ag2 N1 2.302(7) 3_666
Ag2 N6 2.341(6) .
Ag2 N5 2.424(6) .
S2 O6 1.444(6) .
S2 O5 1.446(6) .
S2 O4 1.457(6) .
S2 C10 1.798(8) .
N2 C1 1.308(10) .
N2 C4 1.336(10) .
N5 C10 1.314(10) .
N5 C13 1.340(10) .
N3 C9 1.330(11) .
N3 C5 1.347(10) .
N6 C18 1.334(11) .
N6 C14 1.338(10) .
C6 C7 1.369(13) .
C6 C5 1.378(12) .
C6 H6A 0.9300 .
C15 C14 1.381(11) .
C15 C16 1.398(13) .
C15 H15A 0.9300 .
C5 C4 1.493(11) .
C1 N1 1.354(10) .
C1 S1 1.795(8) .
C14 C13 1.507(11) .
C4 C3 1.390(11) .
C10 N4 1.343(10) .
C13 C12 1.380(11) .
C9 C8 1.390(13) .
C9 H9A 0.9300 .
C8 C7 1.345(13) .
C8 H8A 0.9300 .
C18 C17 1.386(14) .
C18 H18A 0.9300 .
C17 C16 1.379(14) .
C17 H17A 0.9300 .
C3 C2 1.374(14) .
C3 H3A 0.9300 .
C7 H7A 0.9300 .
C16 H16A 0.9300 .
N4 C11 1.335(11) .
N4 Ag1 2.410(7) 3_766
N1 C2 1.326(12) .
N1 Ag2 2.302(7) 3_666
C11 C12 1.383(13) .
C11 H11A 0.9300 .
C12 H12A 0.9300 .
C2 H2A 0.9300 .
S1 O3 1.421(7) .
S1 O1 1.437(7) .
S1 O2 1.449(7) .

loop_
_platon_squeeze_void_nr
_platon_squeeze_void_average_x
_platon_squeeze_void_average_y
_platon_squeeze_void_average_z
_platon_squeeze_void_volume
_platon_squeeze_void_count_electrons
_platon_squeeze_void_content
1 -0.007 0.500 0.000 310 90 ' '
2 -0.010 1.000 0.500 308 89 ' '
